data_7225388
loop_
_publ_author_name
'Koshima, Hideko'
'Uchimoto, Hidetaka'
'Taniguchi, Takuya'
'Nakamura, Jun'
'Asahi, Tsuyoshi'
'Asahi, Toru'

_publ_section_title
;
 Mechanical motion of molecular crystals induced by [4 + 4]
 photodimerisation
;
_journal_issue 38
_journal_name_full CrystEngComm
_journal_page_first 7305
_journal_paper_doi 10.1039/C6CE00848H
_journal_volume 18
_journal_year 2016
_chemical_formula_moiety 'C24 H16 O'
_chemical_formula_sum 'C24 H16 O'
_chemical_formula_weight 320.39
_space_group_crystal_system orthorhombic
_space_group_IT_number 61
_space_group_name_Hall '-P 2ac 2ab'
_space_group_name_H-M_alt 'P b c a'
_symmetry_space_group_name_Hall '-P 2ac 2ab'
_symmetry_space_group_name_H-M 'P b c a'
_atom_sites_solution_hydrogens geom
_atom_sites_solution_primary direct
_atom_sites_solution_secondary difmap
_audit_update_record
;
2016-04-13 deposited with the CCDC.
2016-05-31 downloaded from the CCDC.
;
_cell_angle_alpha 90.0000
_cell_angle_beta 90.0000
_cell_angle_gamma 90.0000
_cell_formula_units_Z 8
_cell_length_a 14.6606(18)
_cell_length_b 8.6890(12)
_cell_length_c 25.950(4)
_cell_measurement_reflns_used 2859
_cell_measurement_temperature 293
_cell_measurement_theta_max 67.61
_cell_measurement_theta_min 3.40
_cell_volume 3305.7(8)
_computing_cell_refinement 'RAPID AUTO'
_computing_data_collection 'RAPID AUTO (Rigaku, ????)'
_computing_data_reduction 'RAPID AUTO'
_computing_molecular_graphics 'CrystalStructure 4.1.1'
_computing_publication_material 'CrystalStructure 4.1.1 (Rigaku, 2015)'
_computing_structure_refinement 'SHELXL97 (Sheldrick, 2008)'
_computing_structure_solution 'SIR2004 (Burla, et al., 2005)'
_diffrn_ambient_temperature 293
_diffrn_detector_area_resol_mean 10.000
_diffrn_measured_fraction_theta_full 1.000
_diffrn_measured_fraction_theta_max 1.000
_diffrn_measurement_device_type 'Rigaku R-AXIS RAPID'
_diffrn_measurement_method \w
_diffrn_radiation_type 'Cu K\a'
_diffrn_radiation_wavelength 1.54187
_diffrn_reflns_av_R_equivalents 0.1011
_diffrn_reflns_Laue_measured_fraction_full 1.000
_diffrn_reflns_Laue_measured_fraction_max 1.000
_diffrn_reflns_limit_h_max 17
_diffrn_reflns_limit_h_min -17
_diffrn_reflns_limit_k_max 10
_diffrn_reflns_limit_k_min -10
_diffrn_reflns_limit_l_max 30
_diffrn_reflns_limit_l_min -31
_diffrn_reflns_number 34861
_diffrn_reflns_point_group_measured_fraction_full 1.000
_diffrn_reflns_point_group_measured_fraction_max 1.000
_diffrn_reflns_theta_full 67.687
_diffrn_reflns_theta_max 68.252
_diffrn_reflns_theta_min 3.406
_diffrn_standards_number 0
_exptl_absorpt_coefficient_mu 0.599
_exptl_absorpt_correction_T_max 0.990
_exptl_absorpt_correction_T_min 0.667
_exptl_absorpt_correction_type multi-scan
_exptl_absorpt_process_details 'ABSCOR (Rigaku, 1995)'
_exptl_crystal_colour yellow
_exptl_crystal_density_diffrn 1.287
_exptl_crystal_density_method 'not measured'
_exptl_crystal_description prism
_exptl_crystal_F_000 1344.00
_exptl_crystal_size_max 0.130
_exptl_crystal_size_mid 0.040
_exptl_crystal_size_min 0.016
_refine_diff_density_max 0.20
_refine_diff_density_min -0.16
_refine_ls_extinction_method none
_refine_ls_goodness_of_fit_ref 0.912
_refine_ls_hydrogen_treatment mixed
_refine_ls_number_parameters 262
_refine_ls_number_reflns 3036
_refine_ls_number_restraints 0
_refine_ls_R_factor_all 0.1301
_refine_ls_R_factor_gt 0.0648
_refine_ls_shift/su_max 0.008
_refine_ls_structure_factor_coef Fsqd
_refine_ls_weighting_details 'w = 1/[\s^2^(Fo^2^)+(0.1058P)^2^] where P=(Fo^2^+2Fc^2^)/3'
_refine_ls_weighting_scheme calc
_refine_ls_wR_factor_gt 0.1692
_refine_ls_wR_factor_ref 0.2170
_reflns_Friedel_coverage 0.000
_reflns_number_gt 1245
_reflns_number_total 3036
_reflns_threshold_expression F^2^>2.0\s(F^2^)
_cod_data_source_file c6ce00848h3.cif
_cod_data_source_block 20110114
_cod_depositor_comments 'Adding full bibliography for 7225387--7225388.cif.'
_cod_database_code 7225388
_shelxl_version_number 2013-4

loop_
_space_group_symop_id
_space_group_symop_operation_xyz
1 +X,+Y,+Z
2 1/2+X,1/2-Y,-Z
3 -X,1/2+Y,1/2-Z
4 1/2-X,-Y,1/2+Z
5 -X,-Y,-Z
6 -1/2-X,-1/2+Y,+Z
7 +X,-1/2-Y,-1/2+Z
8 -1/2+X,+Y,-1/2-Z

loop_
_atom_site_label
_atom_site_type_symbol
_atom_site_fract_x
_atom_site_fract_y
_atom_site_fract_z
_atom_site_U_iso_or_equiv
_atom_site_adp_type
_atom_site_occupancy
_atom_site_site_symmetry_order
_atom_site_calc_flag
_atom_site_refinement_flags_posn
_atom_site_refinement_flags_adp
O1 O 0.56969(17) -0.4010(3) 0.83240(9) 0.1073(9) Uani 1 1 d . .
C1 C 0.4722(3) -0.1993(4) 0.90538(17) 0.0890(11) Uani 1 1 d . .
H1 H 0.529(2) -0.235(3) 0.9149(11) 0.080(10) Uiso 1 1 d . .
C2 C 0.4399(2) -0.2516(4) 0.86102(15) 0.0855(10) Uani 1 1 d . .
C4 C 0.4276(2) -0.4023(4) 0.78568(14) 0.0830(10) Uani 1 1 d . .
C5 C 0.3444(2) -0.3290(4) 0.79236(14) 0.0859(10) Uani 1 1 d . .
C6 C 0.3462(2) -0.2251(4) 0.83905(14) 0.0973(11) Uani 1 1 d . .
H6A H 0.3378 -0.1183 0.8293 0.117 Uiso 1 1 calc R U
H6B H 0.2992 -0.2537 0.8636 0.117 Uiso 1 1 calc R U
C7 C 0.4406(3) -0.5035(4) 0.74489(15) 0.0931(11) Uani 1 1 d . .
H7 H 0.4967 -0.5513 0.7399 0.112 Uiso 1 1 calc R U
C8 C 0.3688(3) -0.5316(5) 0.71188(15) 0.1035(12) Uani 1 1 d . .
H8 H 0.3763 -0.5993 0.6844 0.124 Uiso 1 1 calc R U
C9 C 0.2856(3) -0.4598(5) 0.71928(15) 0.1046(12) Uani 1 1 d . .
H9 H 0.2377 -0.4800 0.6968 0.126 Uiso 1 1 calc R U
C10 C 0.2727(3) -0.3593(4) 0.75928(16) 0.0996(11) Uani 1 1 d . .
H10 H 0.2165 -0.3121 0.7641 0.120 Uiso 1 1 calc R U
C11 C 0.4249(2) -0.0967(4) 0.94233(14) 0.0861(10) Uani 1 1 d . .
C12 C 0.4037(2) 0.0554(4) 0.92821(15) 0.0851(10) Uani 1 1 d . .
C13 C 0.4270(3) 0.1196(5) 0.87963(17) 0.0934(11) Uani 1 1 d . .
H13 H 0.461(2) 0.046(4) 0.8557(14) 0.113(13) Uiso 1 1 d . .
C14 C 0.4063(3) 0.2664(6) 0.8674(2) 0.1035(12) Uani 1 1 d . .
H14 H 0.424(3) 0.310(5) 0.8332(16) 0.132(16) Uiso 1 1 d . .
C15 C 0.3599(3) 0.3616(5) 0.9029(2) 0.1097(13) Uani 1 1 d . .
H15 H 0.3454 0.4622 0.8939 0.132 Uiso 1 1 calc R U
C16 C 0.3366(3) 0.3079(5) 0.9496(2) 0.0999(13) Uani 1 1 d . .
H16 H 0.306(2) 0.366(4) 0.9756(13) 0.098(12) Uiso 1 1 d . .
C17 C 0.3574(2) 0.1536(5) 0.96426(17) 0.0901(11) Uani 1 1 d . .
C18 C 0.3356(2) 0.0976(6) 1.01306(18) 0.0962(11) Uani 1 1 d . .
H18 H 0.305(2) 0.176(4) 1.0398(13) 0.105(11) Uiso 1 1 d . .
C19 C 0.3574(2) -0.0527(5) 1.02757(15) 0.0906(11) Uani 1 1 d . .
C20 C 0.3353(3) -0.1101(8) 1.07769(18) 0.1071(13) Uani 1 1 d . .
H20 H 0.300(2) -0.035(4) 1.1009(14) 0.112(13) Uiso 1 1 d . .
C21 C 0.3567(3) -0.2557(7) 1.0910(2) 0.1119(14) Uani 1 1 d . .
H21 H 0.338(3) -0.294(6) 1.126(2) 0.17(2) Uiso 1 1 d . .
C22 C 0.4010(3) -0.3557(7) 1.0562(2) 0.1088(13) Uani 1 1 d . .
H22 H 0.413(2) -0.473(5) 1.0639(15) 0.122(14) Uiso 1 1 d . .
C23 C 0.4227(3) -0.3052(6) 1.00762(19) 0.0956(11) Uani 1 1 d . .
H23 H 0.450(2) -0.376(4) 0.9823(13) 0.092(11) Uiso 1 1 d . .
C24 C 0.4032(2) -0.1525(5) 0.99232(15) 0.0849(10) Uani 1 1 d . .
C3 C 0.4905(3) -0.3587(4) 0.82695(13) 0.0858(10) Uani 1 1 d . .

loop_
_atom_site_aniso_label
_atom_site_aniso_U_11
_atom_site_aniso_U_22
_atom_site_aniso_U_33
_atom_site_aniso_U_23
_atom_site_aniso_U_13
_atom_site_aniso_U_12
O1 0.0828(17) 0.121(2) 0.118(2) -0.0125(15) 0.0062(15) 0.0124(14)
C1 0.076(2) 0.088(3) 0.104(3) -0.006(2) 0.002(2) 0.001(2)
C2 0.079(2) 0.088(2) 0.090(3) -0.015(2) 0.004(2) 0.0015(18)
C4 0.086(2) 0.080(2) 0.083(2) -0.0054(19) 0.0092(19) 0.0020(19)
C5 0.086(2) 0.084(2) 0.088(2) -0.004(2) 0.005(2) 0.0034(19)
C6 0.087(2) 0.098(3) 0.107(3) -0.017(2) -0.002(2) 0.0083(19)
C7 0.092(3) 0.095(3) 0.093(3) -0.004(2) 0.010(2) 0.006(2)
C8 0.118(3) 0.107(3) 0.085(3) -0.009(2) -0.002(2) 0.012(3)
C9 0.106(3) 0.114(3) 0.094(3) -0.012(2) -0.005(2) 0.003(3)
C10 0.093(3) 0.106(3) 0.100(3) -0.008(2) -0.009(2) 0.004(2)
C11 0.077(2) 0.088(3) 0.093(3) -0.014(2) -0.0035(19) -0.0010(19)
C12 0.068(2) 0.088(3) 0.099(3) -0.011(2) -0.003(2) -0.0045(18)
C13 0.091(3) 0.088(3) 0.101(3) -0.002(3) 0.004(2) -0.008(2)
C14 0.099(3) 0.097(3) 0.115(4) 0.000(3) 0.001(3) -0.009(2)
C15 0.086(3) 0.100(3) 0.143(4) 0.004(3) -0.011(3) -0.008(2)
C16 0.073(2) 0.092(3) 0.135(4) -0.020(3) 0.002(3) 0.003(2)
C17 0.069(2) 0.097(3) 0.105(3) -0.017(2) 0.001(2) -0.005(2)
C18 0.075(2) 0.106(3) 0.108(3) -0.023(3) 0.003(2) -0.001(2)
C19 0.076(2) 0.109(3) 0.087(3) -0.017(2) 0.000(2) -0.009(2)
C20 0.092(3) 0.135(4) 0.094(3) -0.011(3) 0.003(2) -0.008(3)
C21 0.099(3) 0.135(5) 0.101(4) 0.006(4) -0.006(3) -0.013(3)
C22 0.103(3) 0.113(4) 0.111(4) 0.011(3) -0.011(3) -0.003(3)
C23 0.082(2) 0.106(3) 0.099(3) -0.002(3) -0.008(2) 0.000(2)
C24 0.068(2) 0.099(3) 0.088(3) -0.006(2) -0.0064(18) -0.0058(19)
C3 0.079(2) 0.084(2) 0.095(3) -0.004(2) 0.009(2) 0.0004(19)

loop_
_atom_type_symbol
_atom_type_description
_atom_type_scat_dispersion_real
_atom_type_scat_dispersion_imag
_atom_type_scat_source
C C 0.0181 0.0091
;
International Tables for Crystallography
(Vol. C, Tables 4.2.6.8 and 6.1.1.4)
;
H H 0.0000 0.0000
;
International Tables for Crystallography
(Vol. C, Table 6.1.1.4)
;
O O 0.0492 0.0322
;
International Tables for Crystallography
(Vol. C, Tables 4.2.6.8 and 6.1.1.4)
;

loop_
_geom_angle_atom_site_label_1
_geom_angle_atom_site_label_2
_geom_angle_atom_site_label_3
_geom_angle
C2 C1 C11 126.9(4)
C2 C1 H1 116.3(19)
C11 C1 H1 116.7(19)
C1 C2 C3 123.7(4)
C1 C2 C6 127.1(3)
C3 C2 C6 109.1(3)
C5 C4 C7 120.5(4)
C5 C4 C3 110.1(3)
C7 C4 C3 129.4(3)
C10 C5 C4 120.2(4)
C10 C5 C6 128.7(3)
C4 C5 C6 111.1(3)
C2 C6 C5 103.2(3)
C2 C6 H6A 111.1
C5 C6 H6A 111.1
C2 C6 H6B 111.1
C5 C6 H6B 111.1
H6A C6 H6B 109.1
C8 C7 C4 118.7(4)
C8 C7 H7 120.7
C4 C7 H7 120.7
C7 C8 C9 120.5(4)
C7 C8 H8 119.8
C9 C8 H8 119.8
C10 C9 C8 121.0(4)
C10 C9 H9 119.5
C8 C9 H9 119.5
C9 C10 C5 119.2(4)
C9 C10 H10 120.4
C5 C10 H10 120.4
C12 C11 C24 120.6(3)
C12 C11 C1 120.0(4)
C24 C11 C1 119.4(4)
C11 C12 C13 123.2(4)
C11 C12 C17 119.5(4)
C13 C12 C17 117.3(4)
C14 C13 C12 121.7(5)
C14 C13 H13 124(2)
C12 C13 H13 114(2)
C13 C14 C15 120.6(5)
C13 C14 H14 120(2)
C15 C14 H14 119(2)
C16 C15 C14 120.5(5)
C16 C15 H15 119.7
C14 C15 H15 119.7
C15 C16 C17 120.8(5)
C15 C16 H16 125(2)
C17 C16 H16 114(2)
C18 C17 C16 121.4(4)
C18 C17 C12 119.5(4)
C16 C17 C12 119.1(4)
C17 C18 C19 121.3(4)
C17 C18 H18 117.6(18)
C19 C18 H18 121.0(18)
C18 C19 C24 120.2(4)
C18 C19 C20 121.3(4)
C24 C19 C20 118.5(4)
C21 C20 C19 120.5(5)
C21 C20 H20 124(2)
C19 C20 H20 115(2)
C20 C21 C22 121.3(5)
C20 C21 H21 119(3)
C22 C21 H21 120(3)
C23 C22 C21 119.9(5)
C23 C22 H22 116(2)
C21 C22 H22 124(2)
C22 C23 C24 120.7(5)
C22 C23 H23 120.4(19)
C24 C23 H23 118.8(19)
C23 C24 C11 122.1(4)
C23 C24 C19 119.0(4)
C11 C24 C19 118.9(4)
O1 C3 C4 127.1(3)
O1 C3 C2 126.4(3)
C4 C3 C2 106.5(3)

loop_
_geom_bond_atom_site_label_1
_geom_bond_atom_site_label_2
_geom_bond_distance
O1 C3 1.226(4)
C1 C2 1.325(5)
C1 C11 1.482(5)
C1 H1 0.92(3)
C2 C3 1.482(5)
C2 C6 1.505(5)
C4 C5 1.387(4)
C4 C7 1.389(5)
C4 C3 1.463(4)
C5 C10 1.382(5)
C5 C6 1.511(5)
C6 H6A 0.9700
C6 H6B 0.9700
C7 C8 1.380(5)
C7 H7 0.9300
C8 C9 1.383(5)
C8 H8 0.9300
C9 C10 1.369(5)
C9 H9 0.9300
C10 H10 0.9300
C11 C12 1.406(5)
C11 C24 1.420(5)
C12 C13 1.420(5)
C12 C17 1.437(5)
C13 C14 1.349(5)
C13 H13 1.02(4)
C14 C15 1.413(6)
C14 H14 1.00(4)
C15 C16 1.342(5)
C15 H15 0.9300
C16 C17 1.427(5)
C16 H16 0.95(3)
C17 C18 1.393(5)
C18 C19 1.396(5)
C18 H18 1.07(4)
C19 C24 1.428(5)
C19 C20 1.430(5)
C20 C21 1.348(6)
C20 H20 1.03(4)
C21 C22 1.411(6)
C21 H21 1.01(5)
C22 C23 1.373(6)
C22 H22 1.05(4)
C23 C24 1.414(5)
C23 H23 0.98(3)

loop_
_geom_torsion_atom_site_label_1
_geom_torsion_atom_site_label_2
_geom_torsion_atom_site_label_3
_geom_torsion_atom_site_label_4
_geom_torsion
C11 C1 C2 C3 -177.7(3)
C11 C1 C2 C6 -3.1(6)
C7 C4 C5 C10 1.8(5)
C3 C4 C5 C10 -176.7(3)
C7 C4 C5 C6 180.0(3)
C3 C4 C5 C6 1.5(4)
C1 C2 C6 C5 -172.4(4)
C3 C2 C6 C5 2.9(4)
C10 C5 C6 C2 175.3(4)
C4 C5 C6 C2 -2.7(4)
C5 C4 C7 C8 -1.2(5)
C3 C4 C7 C8 177.0(3)
C4 C7 C8 C9 0.2(6)
C7 C8 C9 C10 0.1(6)
C8 C9 C10 C5 0.4(6)
C4 C5 C10 C9 -1.4(6)
C6 C5 C10 C9 -179.2(4)
C2 C1 C11 C12 -65.8(5)
C2 C1 C11 C24 115.7(4)
C24 C11 C12 C13 177.3(3)
C1 C11 C12 C13 -1.2(5)
C24 C11 C12 C17 -1.8(5)
C1 C11 C12 C17 179.7(3)
C11 C12 C13 C14 -179.5(3)
C17 C12 C13 C14 -0.4(5)
C12 C13 C14 C15 -0.2(6)
C13 C14 C15 C16 0.7(6)
C14 C15 C16 C17 -0.6(6)
C15 C16 C17 C18 178.4(3)
C15 C16 C17 C12 -0.1(5)
C11 C12 C17 C18 1.2(5)
C13 C12 C17 C18 -177.9(3)
C11 C12 C17 C16 179.6(3)
C13 C12 C17 C16 0.5(5)
C16 C17 C18 C19 -178.9(3)
C12 C17 C18 C19 -0.5(5)
C17 C18 C19 C24 0.3(5)
C17 C18 C19 C20 179.9(3)
C18 C19 C20 C21 179.9(4)
C24 C19 C20 C21 -0.5(5)
C19 C20 C21 C22 -0.2(6)
C20 C21 C22 C23 -0.3(6)
C21 C22 C23 C24 1.6(6)
C22 C23 C24 C11 180.0(3)
C22 C23 C24 C19 -2.3(5)
C12 C11 C24 C23 179.4(3)
C1 C11 C24 C23 -2.1(5)
C12 C11 C24 C19 1.6(5)
C1 C11 C24 C19 -179.9(3)
C18 C19 C24 C23 -178.7(3)
C20 C19 C24 C23 1.7(5)
C18 C19 C24 C11 -0.8(5)
C20 C19 C24 C11 179.5(3)
C5 C4 C3 O1 -179.1(3)
C7 C4 C3 O1 2.5(6)
C5 C4 C3 C2 0.4(4)
C7 C4 C3 C2 -177.9(3)
C1 C2 C3 O1 -7.1(6)
C6 C2 C3 O1 177.4(3)
C1 C2 C3 C4 173.3(3)
C6 C2 C3 C4 -2.1(4)
